data_4116083
loop_
_publ_author_name
'Natalia V. Kaminskaia'
'Bernhard Spingler'
'Stephen J. Lippard'

_publ_section_title
;
 Hydrolysis of \b-Lactam Antibiotics Catalyzed by Dinuclear Zinc(II)
 Complexes: Functional Mimics of Metallo-\b-lactamases
;
_journal_name_full 'Journal of the American Chemical Society'
_journal_page_first 6411
_journal_page_last 6422
_journal_paper_doi 10.1021/ja993704l
_journal_volume 122
_journal_year 2000
_chemical_formula_sum 'C19 H36 N6 O8 Zn2'
_chemical_formula_weight 607.28
_chemical_name_common Zn2L1(OH)(NO3)2
_chemical_name_systematic
; 
 ? 
;
_space_group_IT_number 15
_symmetry_cell_setting monoclinic
_symmetry_space_group_name_Hall '-C 2yc'
_symmetry_space_group_name_H-M 'C 1 2/c 1'
_atom_sites_solution_hydrogens geom
_atom_sites_solution_primary direct
_atom_sites_solution_secondary difmap
_audit_creation_method SHELXL-97
_cell_angle_alpha 90.000(5)
_cell_angle_beta 111.462(5)
_cell_angle_gamma 90.000(5)
_cell_formula_units_Z 4
_cell_length_a 14.017(5)
_cell_length_b 11.416(5)
_cell_length_c 16.931(5)
_cell_measurement_temperature 293(2)
_cell_volume 2521.4(16)
_computing_cell_refinement 'Bruker SMART'
_computing_data_collection 'Bruker SMART'
_computing_data_reduction 'Bruker SHELXTL'
_computing_molecular_graphics 'Bruker SHELXTL'
_computing_publication_material 'Bruker SHELXTL'
_computing_structure_refinement 'SHELXL-97 (Sheldrick, 1997)'
_computing_structure_solution 'SHELXS-97 (Sheldrick, 1990)'
_diffrn_ambient_temperature 293(2)
_diffrn_measured_fraction_theta_full 0.940
_diffrn_measured_fraction_theta_max 0.940
_diffrn_measurement_device_type 'CCD area detector'
_diffrn_measurement_method 'phi and omega scans'
_diffrn_radiation_monochromator graphite
_diffrn_radiation_source 'fine-focus sealed tube'
_diffrn_radiation_type MoK\a
_diffrn_radiation_wavelength 0.71069
_diffrn_reflns_av_R_equivalents 0.0405
_diffrn_reflns_av_sigmaI/netI 0.0548
_diffrn_reflns_limit_h_max 18
_diffrn_reflns_limit_h_min -17
_diffrn_reflns_limit_k_max 10
_diffrn_reflns_limit_k_min -15
_diffrn_reflns_limit_l_max 21
_diffrn_reflns_limit_l_min -22
_diffrn_reflns_number 7739
_diffrn_reflns_theta_full 28.26
_diffrn_reflns_theta_max 28.26
_diffrn_reflns_theta_min 2.37
_exptl_absorpt_coefficient_mu 1.957
_exptl_absorpt_correction_T_max 1.000000
_exptl_absorpt_correction_T_min 0.847271
_exptl_absorpt_correction_type SADABS
_exptl_crystal_colour colorless
_exptl_crystal_density_diffrn 1.600
_exptl_crystal_description plate
_exptl_crystal_F_000 1264
_exptl_crystal_size_max 0.1
_exptl_crystal_size_mid 0.08
_exptl_crystal_size_min 0.04
_refine_diff_density_max 0.396
_refine_diff_density_min -0.331
_refine_diff_density_rms 0.077
_refine_ls_extinction_coef 0.00016(14)
_refine_ls_extinction_expression Fc^*^=kFc[1+0.001xFc^2^\l^3^/sin(2\q)]^-1/4^
_refine_ls_extinction_method SHELXL
_refine_ls_goodness_of_fit_ref 0.976
_refine_ls_hydrogen_treatment mixed
_refine_ls_matrix_type full
_refine_ls_number_parameters 168
_refine_ls_number_reflns 2930
_refine_ls_number_restraints 1
_refine_ls_restrained_S_all 0.976
_refine_ls_R_factor_all 0.0625
_refine_ls_R_factor_gt 0.0350
_refine_ls_shift/su_max 0.141
_refine_ls_shift/su_mean 0.005
_refine_ls_structure_factor_coef Fsqd
_refine_ls_weighting_details 'calc w=1/[\s^2^(Fo^2^)+(0.0435P)^2^+0.0000P] where P=(Fo^2^+2Fc^2^)/3'
_refine_ls_weighting_scheme calc
_refine_ls_wR_factor_gt 0.0738
_refine_ls_wR_factor_ref 0.0810
_reflns_number_gt 2131
_reflns_number_total 2930
_reflns_threshold_expression >2sigma(I)
_cod_data_source_file ja993704l_2.cif
_cod_data_source_block '[Zn2L1(OH)(NO3)2]'
_cod_database_code 4116083

loop_
_symmetry_equiv_pos_as_xyz
'x, y, z'
'-x, y, -z+1/2'
'x+1/2, y+1/2, z'
'-x+1/2, y+1/2, -z+1/2'
'-x, -y, -z'
'x, -y, z-1/2'
'-x+1/2, -y+1/2, -z'
'x+1/2, -y+1/2, z-1/2'

loop_
_atom_site_label
_atom_site_type_symbol
_atom_site_fract_x
_atom_site_fract_y
_atom_site_fract_z
_atom_site_U_iso_or_equiv
_atom_site_adp_type
_atom_site_occupancy
_atom_site_symmetry_multiplicity
_atom_site_calc_flag
_atom_site_refinement_flags
Zn1 Zn 0.91175(2) 0.39908(3) 0.661302(18) 0.01944(11) Uani 1 1 d .
O5 O 1.0000 0.5174(2) 0.7500 0.0209(6) Uani 1 2 d S
O1 O 1.0000 0.2948(3) 0.7500 0.0304(6) Uani 1 2 d SD
N1 N 0.76830(16) 0.3933(2) 0.67947(14) 0.0234(5) Uani 1 1 d .
N2 N 0.84299(17) 0.54087(19) 0.57761(13) 0.0219(5) Uani 1 1 d .
O4 O 1.00659(15) 0.35227(18) 0.58061(12) 0.0342(5) Uani 1 1 d .
O3 O 0.87834(15) 0.24078(19) 0.56925(13) 0.0360(5) Uani 1 1 d .
N3 N 0.96183(17) 0.2548(2) 0.55874(15) 0.0284(5) Uani 1 1 d .
O2 O 0.99862(17) 0.1779(2) 0.52816(15) 0.0457(6) Uani 1 1 d .
C7 C 0.95834(19) 0.6971(2) 0.67324(16) 0.0203(5) Uani 1 1 d .
C3 C 0.6983(2) 0.4719(3) 0.61478(17) 0.0266(6) Uani 1 1 d .
H3A H 0.6433 0.4971 0.6328 0.032 Uiso 1 1 calc R
H3B H 0.6680 0.4300 0.5616 0.032 Uiso 1 1 calc R
C9 C 1.0000 0.8824(3) 0.7500 0.0251(9) Uani 1 2 d S
C6 C 0.9199(2) 0.6358(2) 0.58850(16) 0.0241(6) Uani 1 1 d .
H6A H 0.8898 0.6941 0.5448 0.029 Uiso 1 1 calc R
H6B H 0.9783 0.6025 0.5788 0.029 Uiso 1 1 calc R
C4 C 0.7561(2) 0.5784(2) 0.60180(18) 0.0266(6) Uani 1 1 d .
H4A H 0.7101 0.6278 0.5575 0.032 Uiso 1 1 calc R
H4B H 0.7817 0.6239 0.6538 0.032 Uiso 1 1 calc R
C11 C 1.0000 0.6349(3) 0.7500 0.0187(8) Uani 1 2 d S
C8 C 0.9590(2) 0.8201(2) 0.67552(18) 0.0243(6) Uani 1 1 d .
H8A H 0.9307 0.8611 0.6248 0.029 Uiso 1 1 calc R
C1 C 0.7267(2) 0.2723(3) 0.6686(2) 0.0385(8) Uani 1 1 d .
H1B H 0.6628 0.2718 0.6774 0.058 Uiso 1 1 calc R
H1C H 0.7746 0.2215 0.7093 0.058 Uiso 1 1 calc R
H1D H 0.7159 0.2453 0.6123 0.058 Uiso 1 1 calc R
C2 C 0.7841(2) 0.4346(3) 0.76557(18) 0.0354(8) Uani 1 1 d .
H2A H 0.7203 0.4317 0.7744 0.053 Uiso 1 1 calc R
H2B H 0.8090 0.5137 0.7721 0.053 Uiso 1 1 calc R
H2C H 0.8334 0.3853 0.8064 0.053 Uiso 1 1 calc R
C5 C 0.8053(2) 0.5055(3) 0.48679(17) 0.0330(7) Uani 1 1 d .
H5A H 0.7719 0.5709 0.4520 0.049 Uiso 1 1 calc R
H5B H 0.7576 0.4420 0.4777 0.049 Uiso 1 1 calc R
H5C H 0.8622 0.4809 0.4721 0.049 Uiso 1 1 calc R
C10 C 1.0000 1.0143(4) 0.7500 0.0367(10) Uani 1 2 d S
H10A H 1.0460 1.0423 0.8039 0.055 Uiso 0.50 1 calc PR
H10B H 0.9320 1.0423 0.7401 0.055 Uiso 0.50 1 calc PR
H10C H 1.0220 1.0423 0.7059 0.055 Uiso 0.50 1 calc PR
H1 H 1.0000 0.2183(18) 0.7500 0.19(4) Uiso 1 2 d SD

loop_
_atom_site_aniso_label
_atom_site_aniso_U_11
_atom_site_aniso_U_22
_atom_site_aniso_U_33
_atom_site_aniso_U_23
_atom_site_aniso_U_13
_atom_site_aniso_U_12
Zn1 0.01888(16) 0.01726(17) 0.02103(16) -0.00098(14) 0.00592(11) -0.00049(14)
O5 0.0234(13) 0.0118(13) 0.0230(13) 0.000 0.0033(11) 0.000
O1 0.0341(16) 0.0152(15) 0.0321(15) 0.000 0.0006(12) 0.000
N1 0.0204(11) 0.0222(12) 0.0279(11) 0.0008(10) 0.0091(9) -0.0012(10)
N2 0.0239(11) 0.0207(13) 0.0188(11) 0.0012(9) 0.0052(9) -0.0030(10)
O4 0.0426(12) 0.0271(11) 0.0321(11) -0.0061(9) 0.0127(10) -0.0071(10)
O3 0.0266(11) 0.0459(14) 0.0369(11) -0.0085(10) 0.0134(9) -0.0013(10)
N3 0.0247(12) 0.0327(14) 0.0257(12) -0.0062(11) 0.0068(10) 0.0010(11)
O2 0.0423(13) 0.0402(14) 0.0595(15) -0.0208(12) 0.0244(11) 0.0030(11)
C7 0.0190(12) 0.0160(13) 0.0258(13) 0.0015(11) 0.0082(10) -0.0010(11)
C3 0.0189(13) 0.0299(17) 0.0284(15) -0.0012(12) 0.0055(11) 0.0000(11)
C9 0.0204(18) 0.014(2) 0.043(2) 0.000 0.0139(17) 0.000
C6 0.0277(14) 0.0212(14) 0.0218(13) 0.0045(11) 0.0071(11) -0.0014(11)
C4 0.0202(13) 0.0234(16) 0.0324(14) 0.0003(12) 0.0051(11) 0.0041(11)
C11 0.0163(17) 0.0118(18) 0.0273(19) 0.000 0.0073(15) 0.000
C8 0.0204(13) 0.0190(14) 0.0349(15) 0.0095(12) 0.0118(11) 0.0023(11)
C1 0.0298(16) 0.0292(18) 0.062(2) 0.0057(16) 0.0226(15) -0.0054(13)
C2 0.0261(15) 0.054(2) 0.0296(15) -0.0001(14) 0.0139(13) 0.0057(14)
C5 0.0352(16) 0.0360(18) 0.0223(14) 0.0001(13) 0.0041(12) -0.0008(14)
C10 0.038(2) 0.019(2) 0.059(3) 0.000 0.025(2) 0.000

loop_
_atom_type_symbol
_atom_type_description
_atom_type_scat_dispersion_real
_atom_type_scat_dispersion_imag
_atom_type_scat_source
C C 0.0033 0.0016 'International Tables Vol C Tables 4.2.6.8 and 6.1.1.4'
H H 0.0000 0.0000 'International Tables Vol C Tables 4.2.6.8 and 6.1.1.4'
N N 0.0061 0.0033 'International Tables Vol C Tables 4.2.6.8 and 6.1.1.4'
O O 0.0106 0.0060 'International Tables Vol C Tables 4.2.6.8 and 6.1.1.4'
Zn Zn 0.2839 1.4301 'International Tables Vol C Tables 4.2.6.8 and 6.1.1.4'

loop_
_geom_angle_atom_site_label_1
_geom_angle_atom_site_label_2
_geom_angle_atom_site_label_3
_geom_angle
_geom_angle_site_symmetry_1
_geom_angle_site_symmetry_3
O1 Zn1 O5 78.32(9) . .
O1 Zn1 N2 166.90(9) . .
O5 Zn1 N2 89.52(8) . .
O1 Zn1 N1 103.50(7) . .
O5 Zn1 N1 105.08(6) . .
N2 Zn1 N1 84.22(9) . .
O1 Zn1 O4 88.51(6) . .
O5 Zn1 O4 105.23(6) . .
N2 Zn1 O4 90.03(8) . .
N1 Zn1 O4 149.07(8) . .
O1 Zn1 O3 87.55(9) . .
O5 Zn1 O3 156.88(6) . .
N2 Zn1 O3 102.33(8) . .
N1 Zn1 O3 95.91(8) . .
O4 Zn1 O3 55.67(7) . .
O1 Zn1 Zn1 37.39(7) . 2_756
O5 Zn1 Zn1 40.93(5) . 2_756
N2 Zn1 Zn1 130.27(6) . 2_756
N1 Zn1 Zn1 108.51(6) . 2_756
O4 Zn1 Zn1 98.37(6) . 2_756
O3 Zn1 Zn1 122.80(5) . 2_756
C11 O5 Zn1 130.93(5) . 2_756
C11 O5 Zn1 130.93(5) . .
Zn1 O5 Zn1 98.15(11) 2_756 .
Zn1 O1 Zn1 105.22(14) 2_756 .
C2 N1 C3 111.0(2) . .
C2 N1 C1 109.3(2) . .
C3 N1 C1 110.5(2) . .
C2 N1 Zn1 108.88(16) . .
C3 N1 Zn1 106.18(16) . .
C1 N1 Zn1 110.97(17) . .
C4 N2 C5 110.3(2) . .
C4 N2 C6 112.6(2) . .
C5 N2 C6 107.0(2) . .
C4 N2 Zn1 104.65(15) . .
C5 N2 Zn1 112.58(18) . .
C6 N2 Zn1 109.78(16) . .
N3 O4 Zn1 92.63(15) . .
N3 O3 Zn1 91.50(15) . .
O2 N3 O3 121.8(3) . .
O2 N3 O4 120.9(2) . .
O3 N3 O4 117.3(2) . .
C8 C7 C11 118.9(3) . .
C8 C7 C6 119.1(2) . .
C11 C7 C6 121.9(2) . .
N1 C3 C4 110.4(2) . .
C8 C9 C8 117.8(4) 2_756 .
C8 C9 C10 121.08(18) 2_756 .
C8 C9 C10 121.08(18) . .
N2 C6 C7 116.5(2) . .
N2 C4 C3 110.1(2) . .
O5 C11 C7 120.32(17) . 2_756
O5 C11 C7 120.32(17) . .
C7 C11 C7 119.4(3) 2_756 .
C9 C8 C7 122.5(3) . .

loop_
_geom_bond_atom_site_label_1
_geom_bond_atom_site_label_2
_geom_bond_distance
_geom_bond_site_symmetry_2
Zn1 O1 1.9604(19) .
Zn1 O5 2.0616(17) .
Zn1 N2 2.135(2) .
Zn1 N1 2.143(2) .
Zn1 O4 2.291(2) .
Zn1 O3 2.320(2) .
Zn1 Zn1 3.1152(9) 2_756
O5 C11 1.341(4) .
O5 Zn1 2.0615(17) 2_756
O1 Zn1 1.9603(19) 2_756
N1 C2 1.470(4) .
N1 C3 1.478(3) .
N1 C1 1.484(4) .
N2 C4 1.483(3) .
N2 C5 1.487(3) .
N2 C6 1.491(3) .
O4 N3 1.264(3) .
O3 N3 1.257(3) .
N3 O2 1.225(3) .
C7 C8 1.406(4) .
C7 C11 1.407(3) .
C7 C6 1.508(4) .
C3 C4 1.522(4) .
C9 C8 1.377(3) 2_756
C9 C8 1.377(3) .
C9 C10 1.505(5) .
C11 C7 1.407(3) 2_756
